data_1519089
loop_
_publ_author_name
'Kou, Hui-Zhong'
'Gao, En-Qing'
'Liao, Dai-Zheng'
'Cheng, Peng'
'Jiang, Zong-Hui'
'Yan, Shi-Ping'
'Wang, Geng-Lin'
'Yao, Xin-Kan'
'Wang, Hong-Gen'
'Tuchagues, J. -P.'

_publ_section_title
;
 A New Copper(II)--Iron(II) Complex [Cu(acac)(bpy)(py)]2[Fe(CN)5(NO)]
 Based on Nitroprusside: Synthesis, Structure and Spectroscopic Studies
;
_journal_name_full 'Acta Chemica Scandinavica'
_journal_page_first 542
_journal_page_last 546
_journal_volume 53
_journal_year 1999
_chemical_formula_sum 'C45 H40 Cu2 Fe N12 O5'
_chemical_formula_weight 1011.81
_space_group_IT_number 2
_symmetry_cell_setting triclinic
_symmetry_Int_Tables_number 2
_symmetry_space_group_name_Hall '-P 1'
_symmetry_space_group_name_H-M 'P -1'
_cell_angle_alpha 111.35(2)
_cell_angle_beta 96.18(2)
_cell_angle_gamma 95.43(2)
_cell_formula_units_Z 1
_cell_length_a 9.963(3)
_cell_length_b 10.485(2)
_cell_length_c 11.749(2)
_cell_volume 1124.5(5)
_diffrn_ambient_temperature 299
_diffrn_radiation_probe x-ray
_diffrn_radiation_type MoK\a
_diffrn_radiation_wavelength 0.71069
_exptl_absorpt_coefficient_mu 1.351
_exptl_crystal_density_diffrn 1.497
_exptl_crystal_density_meas 1.351
_exptl_crystal_F_000 518
_refine_ls_number_reflns 2103
_refine_ls_R_factor_gt 0.045
_refine_ls_wR_factor_gt 0.050
_cod_data_source_file Acta-Chem-Scand-1999-53-542-546.cif
_cod_data_source_block CuFe
_cod_database_code 1519089

loop_
_symmetry_equiv_pos_site_id
_symmetry_equiv_pos_as_xyz
1 x,y,z
2 -x,-y,-z

loop_
_atom_site_label
_atom_site_type_symbol
_atom_site_thermal_displace_type
_atom_site_fract_x
_atom_site_fract_y
_atom_site_fract_z
_atom_site_occupancy
_atom_site_U_iso_or_equiv
_atom_site_calc_flag
_atom_site_refinement_flags
_atom_site_disorder_assembly
_atom_site_disorder_group
Cu Cu Uiso 0.07900(10) 0.28290(10) 0.34480(10) 1.000 0.0440(10) . . . .
O1 O Uiso -0.0918(5) 0.1625(5) 0.2963(4) 1.000 0.056(2) . . . .
O2 O Uiso 0.0950(5) 0.2677(5) 0.1796(4) 1.000 0.055(2) . . . .
N11 N Uiso 0.0562(5) 0.3455(6) 0.5228(5) 1.000 0.042(2) . . . .
N22 N Uiso 0.2256(5) 0.4457(5) 0.4146(5) 1.000 0.041(2) . . . .
N31 N Uiso 0.2183(6) 0.1253(6) 0.3451(5) 1.000 0.047(2) . . . .
C4 C Uiso -0.2933(8) 0.0271(9) 0.1745(8) 1.000 0.080(4) . . . .
C5 C Uiso -0.1618(8) 0.1140(8) 0.1892(7) 1.000 0.056(3) . . . .
C6 C Uiso -0.1168(9) 0.1349(8) 0.0880(7) 1.000 0.066(4) . . . .
C7 C Uiso 0.0019(8) 0.2078(7) 0.0868(6) 1.000 0.051(3) . . . .
C8 C Uiso 0.0348(10) 0.2209(9) -0.0315(6) 1.000 0.075(4) . . . .
C12 C Uiso -0.0350(7) 0.2854(8) 0.5690(7) 1.000 0.052(3) . . . .
C13 C Uiso -0.0414(8) 0.3327(9) 0.6939(7) 1.000 0.060(4) . . . .
C14 C Uiso 0.0477(9) 0.4424(9) 0.7702(7) 1.000 0.061(4) . . . .
C15 C Uiso 0.1460(8) 0.5067(8) 0.7256(6) 1.000 0.051(3) . . . .
C16 C Uiso 0.1462(7) 0.4540(7) 0.5986(6) 1.000 0.039(3) . . . .
C17 C Uiso 0.2438(6) 0.5111(7) 0.5385(6) 1.000 0.041(3) . . . .
C18 C Uiso 0.3419(7) 0.6220(7) 0.5993(7) 1.000 0.050(3) . . . .
C19 C Uiso 0.4297(8) 0.6665(8) 0.5317(8) 1.000 0.064(4) . . . .
C20 C Uiso 0.4117(8) 0.5991(8) 0.4058(8) 1.000 0.060(4) . . . .
C21 C Uiso 0.3106(7) 0.4889(8) 0.3506(7) 1.000 0.053(3) . . . .
C31 C Uiso 0.2418(8) 0.0805(8) 0.4362(8) 1.000 0.063(4) . . . .
C32 C Uiso 0.3228(9) -0.0188(10) 0.4317(9) 1.000 0.079(5) . . . .
C33 C Uiso 0.3805(9) -0.0767(9) 0.3277(11) 1.000 0.084(5) . . . .
C34 C Uiso 0.3576(9) -0.0337(9) 0.2332(8) 1.000 0.072(4) . . . .
C35 C Uiso 0.2791(8) 0.0689(8) 0.2460(7) 1.000 0.060(4) . . . .
Fe Fe Uiso 0.50000 0.50000 0.00000 1.000 0.0580(10) . . . .
ON O Uiso 0.2350(7) 0.5751(7) 0.0765(6) 0.500 0.066(3) . . . .
N1 N Uiso 0.4874(8) 0.2769(8) 0.1082(6) 1.000 0.076(4) . . . .
NC N Uiso 0.3359(7) 0.5447(7) 0.0471(6) 0.500 0.044(3) . . . .
N2 N Uiso 0.3539(7) 0.2845(7) -0.2452(6) 1.000 0.064(3) . . . .
NO N Uiso 0.2350(7) 0.5751(7) 0.0765(6) 0.500 0.066(3) . . . .
C1 C Uiso 0.4904(8) 0.3601(8) 0.0682(6) 1.000 0.051(3) . . . .
CN C Uiso 0.3359(7) 0.5447(7) 0.0471(6) 0.500 0.044(3) . . . .
C2 C Uiso 0.4066(7) 0.3661(8) -0.1537(7) 1.000 0.048(3) . . . .

loop_
_geom_angle_atom_site_label_1
_geom_angle_atom_site_label_2
_geom_angle_atom_site_label_3
_geom_angle
_geom_angle_site_symmetry_1
_geom_angle_site_symmetry_2
_geom_angle_site_symmetry_3
_geom_angle_publ_flag
O1 Cu O2 93.8(2) . . . yes
O1 Cu N11 91.3(2) . . . yes
O1 Cu N22 164.9(2) . . . yes
O1 Cu N31 98.4(2) . . . yes
O2 Cu N11 166.2(3) . . . yes
O2 Cu N22 91.4(2) . . . yes
O2 Cu N31 94.7(2) . . . yes
N11 Cu N22 80.7(2) . . . yes
N11 Cu N31 97.3(2) . . . yes
N22 Cu N31 95.3(2) . . . yes
C1 Fe C2 91.0(3) . . 2_665 yes
CN Fe C2 89.7(3) . . . yes
NC Fe CN 180.00 2_665 . . yes
C1 Fe CN 89.9(3) 2_665 . . yes
CN Fe C2 90.3(3) . . 2_665 yes
NC Fe C2 90.3(3) 2_665 . . yes
NC Fe C1 90.1(3) . . . yes
NC Fe C2 89.7(3) . . . yes
NC Fe NC 180.00 . . 2_665 yes
NC Fe C1 89.9(3) . . 2_665 yes
NC Fe C2 90.3(3) . . 2_665 yes
C1 Fe CN 90.1(3) . . . yes
C1 Fe C2 89.0(3) . . . yes
NC Fe C1 89.9(3) 2_665 . . yes
C1 Fe C1 180.00 . . 2_665 yes
C2 Fe C2 180.00 . . 2_665 yes
NC Fe C1 90.1(3) 2_665 . 2_665 yes
NC Fe C2 89.7(3) 2_665 . 2_665 yes
C1 Fe C2 89.0(3) 2_665 . 2_665 yes
C1 Fe C2 91.0(3) 2_665 . . yes
Cu O1 C5 125.9(5) . . . yes
Cu O2 C7 124.6(5) . . . yes
C12 N11 C16 119.8(6) . . . yes
Cu N11 C12 125.5(5) . . . yes
Cu N11 C16 114.7(5) . . . yes
Cu N22 C17 115.4(4) . . . yes
Cu N22 C21 126.0(5) . . . yes
C17 N22 C21 118.5(6) . . . yes
C31 N31 C35 116.7(7) . . . yes
Cu N31 C31 124.4(5) . . . yes
Cu N31 C35 118.9(5) . . . yes
Fe NC ON 178.6(7) . . . yes
Fe NC NO 178.6(7) . . . yes
C4 C5 C6 120.8(7) . . . no
O1 C5 C6 122.9(8) . . . yes
O1 C5 C4 116.3(7) . . . yes
C5 C6 C7 127.3(7) . . . no
O2 C7 C8 114.4(7) . . . yes
O2 C7 C6 125.1(7) . . . yes
C6 C7 C8 120.6(7) . . . no
N11 C12 C13 121.9(7) . . . yes
C12 C13 C14 118.6(8) . . . no
C13 C14 C15 121.2(7) . . . no
C14 C15 C16 117.1(7) . . . no
N11 C16 C15 121.4(7) . . . yes
N11 C16 C17 115.4(6) . . . yes
C15 C16 C17 123.2(7) . . . no
C16 C17 C18 124.3(6) . . . no
N22 C17 C18 122.0(6) . . . yes
N22 C17 C16 113.7(6) . . . yes
C17 C18 C19 119.0(7) . . . no
C18 C19 C20 118.9(8) . . . no
C19 C20 C21 119.0(8) . . . no
N22 C21 C20 122.5(7) . . . yes
N31 C31 C32 123.0(8) . . . yes
C31 C32 C33 118.7(9) . . . no
C32 C33 C34 119.5(9) . . . no
C33 C34 C35 118.4(8) . . . no
N31 C35 C34 123.6(8) . . . yes
Fe C1 N1 178.6(8) . . . yes
Fe CN ON 178.6(7) . . . yes
Fe CN NO 178.6(7) . . . yes
Fe C2 N2 178.2(7) . . . yes

loop_
_geom_bond_atom_site_label_1
_geom_bond_atom_site_label_2
_geom_bond_distance
_geom_bond_site_symmetry_1
_geom_bond_site_symmetry_2
_geom_bond_publ_flag
Cu O1 1.917(5) . . yes
Cu O2 1.914(5) . . yes
Cu N11 1.997(6) . . yes
Cu N22 1.993(6) . . yes
Cu N31 2.257(6) . . yes
Fe C2 1.909(8) . 2_665 yes
Fe C1 1.910(8) . 2_665 yes
Fe CN 1.830(7) . . yes
Fe NC 1.830(7) . . yes
Fe C1 1.910(8) . . yes
Fe C2 1.909(8) . . yes
Fe NC 1.830(7) . 2_665 yes
O1 C5 1.267(9) . . yes
O2 C7 1.272(8) . . yes
ON CN 1.134(10) . . yes
ON NC 1.134(10) . . yes
N11 C12 1.328(10) . . yes
N11 C16 1.337(9) . . yes
N22 C21 1.342(9) . . yes
N22 C17 1.347(8) . . yes
N31 C31 1.324(11) . . yes
N31 C35 1.338(10) . . yes
N1 C1 1.131(12) . . yes
NC NO 1.134(10) . . yes
N2 C2 1.135(10) . . yes
NO CN 1.134(10) . . yes
C4 C5 1.479(12) . . no
C5 C6 1.396(11) . . no
C6 C7 1.350(12) . . no
C7 C8 1.512(10) . . no
C12 C13 1.378(11) . . no
C13 C14 1.341(12) . . no
C14 C15 1.390(12) . . no
C15 C16 1.390(9) . . no
C16 C17 1.466(10) . . no
C17 C18 1.359(10) . . no
C18 C19 1.399(11) . . no
C19 C20 1.370(12) . . no
C20 C21 1.365(12) . . no
C31 C32 1.366(13) . . no
C32 C33 1.367(15) . . no
C33 C34 1.348(15) . . no
C34 C35 1.363(13) . . no

loop_
_geom_torsion_atom_site_label_1
_geom_torsion_atom_site_label_2
_geom_torsion_atom_site_label_3
_geom_torsion_atom_site_label_4
_geom_torsion
_geom_torsion_site_symmetry_1
_geom_torsion_site_symmetry_2
_geom_torsion_site_symmetry_3
_geom_torsion_site_symmetry_4
_geom_torsion_publ_flag
O2 Cu O1 C5 -7.2(7) . . . . no
N11 Cu O1 C5 160.0(7) . . . . no
N31 Cu O1 C5 -102.5(6) . . . . no
O1 Cu O2 C7 7.9(6) . . . . no
N22 Cu O2 C7 -157.9(6) . . . . no
N31 Cu O2 C7 106.6(6) . . . . no
O1 Cu N11 C12 13.1(6) . . . . no
O1 Cu N11 C16 -169.6(5) . . . . no
N22 Cu N11 C12 -179.8(6) . . . . no
N22 Cu N11 C16 -2.5(5) . . . . no
N31 Cu N11 C12 -85.5(6) . . . . no
N31 Cu N11 C16 91.7(5) . . . . no
O2 Cu N22 C17 171.8(5) . . . . no
O2 Cu N22 C21 -12.4(6) . . . . no
N11 Cu N22 C17 3.2(5) . . . . no
N11 Cu N22 C21 178.9(6) . . . . no
N31 Cu N22 C17 -93.3(5) . . . . no
N31 Cu N22 C21 82.4(6) . . . . no
O1 Cu N31 C31 -80.2(6) . . . . no
O1 Cu N31 C35 97.7(6) . . . . no
O2 Cu N31 C31 -174.8(6) . . . . no
O2 Cu N31 C35 3.1(6) . . . . no
N11 Cu N31 C31 12.2(7) . . . . no
N11 Cu N31 C35 -169.9(6) . . . . no
N22 Cu N31 C31 93.4(6) . . . . no
N22 Cu N31 C35 -88.7(6) . . . . no
Cu O1 C5 C4 -177.8(6) . . . . no
Cu O1 C5 C6 5.0(12) . . . . no
Cu O2 C7 C6 -6.6(11) . . . . no
Cu O2 C7 C8 174.8(5) . . . . no
C12 N11 C16 C17 179.0(7) . . . . no
Cu N11 C12 C13 178.0(6) . . . . no
C16 N11 C12 C13 0.9(12) . . . . no
Cu N11 C16 C17 1.6(8) . . . . no
Cu N11 C16 C15 -178.0(6) . . . . no
C12 N11 C16 C15 -0.6(11) . . . . no
C17 N22 C21 C20 -2.2(11) . . . . no
C21 N22 C17 C18 2.5(10) . . . . no
Cu N22 C21 C20 -177.8(6) . . . . no
Cu N22 C17 C18 178.6(6) . . . . no
C21 N22 C17 C16 -179.3(6) . . . . no
Cu N22 C17 C16 -3.2(8) . . . . no
Cu N31 C35 C34 -175.4(7) . . . . no
C35 N31 C31 C32 -0.4(12) . . . . no
Cu N31 C31 C32 177.5(7) . . . . no
C31 N31 C35 C34 2.6(12) . . . . no
O1 C5 C6 C7 -0.8(15) . . . . no
C4 C5 C6 C7 -178.0(9) . . . . no
C5 C6 C7 C8 -179.7(9) . . . . no
C5 C6 C7 O2 1.8(15) . . . . no
N11 C12 C13 C14 -0.2(13) . . . . no
C12 C13 C14 C15 -0.9(14) . . . . no
C13 C14 C15 C16 1.2(13) . . . . no
C14 C15 C16 N11 -0.4(12) . . . . no
C14 C15 C16 C17 -179.9(8) . . . . no
C15 C16 C17 C18 -1.3(12) . . . . no
C15 C16 C17 N22 -179.4(7) . . . . no
N11 C16 C17 C18 179.2(7) . . . . no
N11 C16 C17 N22 1.0(9) . . . . no
C16 C17 C18 C19 179.7(7) . . . . no
N22 C17 C18 C19 -2.3(11) . . . . no
C17 C18 C19 C20 1.7(12) . . . . no
C18 C19 C20 C21 -1.4(12) . . . . no
C19 C20 C21 N22 1.6(13) . . . . no
N31 C31 C32 C33 -1.2(14) . . . . no
C31 C32 C33 C34 0.8(15) . . . . no
C32 C33 C34 C35 1.3(14) . . . . no
C33 C34 C35 N31 -3.1(14) . . . . no
